data_2102444
loop_
_publ_author_name
'Marsh, Richard E.'

_publ_section_title
;
 Space group <i>Cc</i>: an update
;
_journal_issue 2
_journal_name_full 'Acta Crystallographica Section B'
_journal_page_first 252
_journal_page_last 253
_journal_paper_doi 10.1107/S0108768104003878
_journal_volume 60
_journal_year 2004
_chemical_formula_moiety 'C30 H42 N4 Si2 Ni'
_chemical_formula_sum 'C30 H42 N4 Ni Si2'
_space_group_crystal_system monoclinic
_space_group_IT_number 15
_symmetry_space_group_name_H-M 'C 1 2/c 1'
_audit_creation_method CRYM
_cell_angle_alpha 90
_cell_angle_beta 104.00
_cell_angle_gamma 90
_cell_formula_units_Z 4
_cell_length_a 18.9280
_cell_length_b 8.3716
_cell_length_c 20.1740
_cell_volume 3101.768
_cod_data_source_file bk0142.cif
_cod_data_source_block XAJWAG
_cod_depositor_comments
;
 Adding the _cell_formula_units_Z data item.

 Antanas Vaitkus,
 2017-08-05

  Added moiety chemical formula from Marsh (2004) paper.
  The summary chemical formula is calculated from moiety formula using
  AdHocParser
  (svn://www.crystallography.net/cod-tools/trunk/Formulae/AdHocParser.yp,
  revision 1441.)

  Andrius Merkys
  2013-11-11
;
_cod_original_sg_symbol_H-M C2/c
_cod_database_code 2102444

loop_
_atom_site_label
_atom_site_type_symbol
_atom_site_fract_x
_atom_site_fract_y
_atom_site_fract_z
Ni1 Ni 0.00000 0.48286 0.25000
Si1 Si 0.06085 0.31235 0.39575
N1 N 0.07495 0.43980 0.33235
N2 N 0.07525 0.62760 0.22660
C1 C 0.07140 0.71700 0.17170
H1 H 0.02925 0.71345 0.13720
C2 C 0.12805 0.81550 0.16395
H2 H 0.12330 0.87765 0.12500
C3 C 0.18945 0.82050 0.21380
C4 C 0.19680 0.72950 0.27335
C5 C 0.25630 0.73450 0.32925
H4 H 0.29580 0.79875 0.32780
C6 C 0.25755 0.64550 0.38590
H5 H 0.29760 0.65265 0.42285
C7 C 0.19905 0.54350 0.39020
C8 C 0.13730 0.53150 0.33565
C9 C 0.13720 0.63300 0.27815
C10 C 0.08810 0.40150 0.48385
H7 H 0.13975 0.41845 0.49620
H8 H 0.07485 0.32975 0.51590
H9 H 0.06360 0.50145 0.48435
C11 C -0.04025 0.27850 0.37610
H10 H -0.06470 0.37905 0.37560
H11 H -0.05165 0.21070 0.41040
H12 H -0.05600 0.22820 0.33225
C12 C 0.10690 0.11150 0.39585
C13 C 0.18825 0.12300 0.41210
H13 H 0.20870 0.01865 0.41170
H14 H 0.20565 0.17035 0.45645
H15 H 0.20255 0.18880 0.37850
C14 C 0.08040 0.03150 0.32620
H16 H 0.10375 -0.07010 0.32655
H17 H 0.09240 0.09845 0.29180
H18 H 0.02885 0.01710 0.31640
C15 C 0.08625 -0.00250 0.44895
H19 H 0.10990 -0.10385 0.44845
H20 H 0.03450 -0.01820 0.43755
H21 H 0.10110 0.04350 0.49360
